data_7233410
loop_
_publ_author_name
'Tcho\'n, Daniel'
'Trzybi\'nski, Damian'
'Wrona-Piotrowicz, Anna'
'Makal, Anna'

_publ_section_title
;
 Polymorphism and resulting luminescence properties of 1-acetylpyrene
;
_journal_issue 38
_journal_name_full CrystEngComm
_journal_page_first 5845
_journal_paper_doi 10.1039/C9CE01203F
_journal_volume 21
_journal_year 2019
_chemical_formula_moiety 'C18 H12 O'
_chemical_formula_sum 'C18 H12 O'
_chemical_formula_weight 244.28
_space_group_crystal_system monoclinic
_space_group_IT_number 9
_space_group_name_Hall 'C -2yc'
_space_group_name_H-M_alt 'C 1 c 1'
_symmetry_space_group_name_Hall 'C -2yc'
_symmetry_space_group_name_H-M 'C 1 c 1'
_atom_sites_solution_hydrogens mixed
_atom_sites_solution_primary dual
_audit_creation_date 2019-05-03
_audit_creation_method
;
Olex2 1.2
(compiled May 29 2018 13:30:08 for OlexSys, GUI svn.r5506)
;
_audit_update_record
;
2019-05-23 deposited with the CCDC.    2019-08-20 downloaded from the CCDC.
;
_cell_angle_alpha 90
_cell_angle_beta 98.266(4)
_cell_angle_gamma 90
_cell_formula_units_Z 8
_cell_length_a 34.3656(14)
_cell_length_b 7.0662(3)
_cell_length_c 9.9016(4)
_cell_measurement_reflns_used 7583
_cell_measurement_temperature 100.01(10)
_cell_measurement_theta_max 70.6220
_cell_measurement_theta_min 2.5550
_cell_volume 2379.47(17)
_computing_cell_refinement 'CrysAlisPro 1.171.39.43d (Rigaku OD, 2018)'
_computing_data_collection 'CrysAlisPro 1.171.39.43d (Rigaku OD, 2018)'
_computing_data_reduction 'CrysAlisPro 1.171.39.43d (Rigaku OD, 2018)'
_computing_molecular_graphics 'Olex2 (Dolomanov et al., 2009)'
_computing_publication_material 'Olex2 (Dolomanov et al., 2009)'
_computing_structure_refinement 'ShelXL (Sheldrick, 2015)'
_computing_structure_solution 'ShelXD (Sheldrick, 2008)'
_diffrn_ambient_environment N~2~
_diffrn_ambient_temperature 100.01(10)
_diffrn_detector 'CCD plate'
_diffrn_detector_area_resol_mean 10.4391
_diffrn_detector_type Atlas
_diffrn_measured_fraction_theta_full 1.000
_diffrn_measured_fraction_theta_max 0.999
_diffrn_measurement_details
;
List of Runs (angles in degrees, time in seconds):

  # Type    Start    End  Width  t~exp~   \w     \q     \k     \f   Frames
#--------------------------------------------------------------------------
  1  \w   -128.00 -89.00   1.00    1.00    --  -24.46-125.00  90.00   39
  2  \w   -133.00  34.00   1.00    1.00    --  -24.46 -77.00 -90.00  167
  3  \w     40.00  74.00   1.00    1.00    --  -24.46   0.00 -90.00   34
  4  \w   -134.00 -90.00   1.00    1.00    --  -24.46-125.00   0.00   44
  5  \w    -10.00  21.00   1.00    1.00    --  -24.46  77.00 -30.00   31
  6  \w    -47.00  -3.00   1.00    1.00    --  -24.46 125.00 -30.00   44
  7  \w    -56.00 -29.00   1.00    1.00    --  -24.46  77.00 -30.00   27
  8  \w   -134.00   5.00   1.00    1.00    --  -24.46 -57.00 150.00  139
  9  \w     26.00  74.00   1.00    1.00    --  -24.46  77.00 -30.00   48
 10  \w   -107.00  34.00   1.00    1.00    --  -24.46   0.00 -90.00  141
 11  \w     28.00  98.00   1.00    1.00    --   24.46-125.00   0.00   70
 12  \w    -30.00  50.00   1.00    1.00    --   24.46  59.00 135.00   80
 13  \w    -42.00 -13.00   1.00    1.00    --   24.46 125.00   0.00   29
 14  \w    -80.00 -53.00   1.00    7.50    --  -70.50 -50.00 150.00   27
 15  \w   -117.00 -90.00   1.00    7.50    --  -70.50 -50.00 150.00   27
 16  \w    -29.00  -3.00   1.00    7.50    --  -70.50 -50.00 150.00   26
 17  \w    -39.00 -14.00   1.00    7.50    --  -70.50 -77.00 -90.00   25
 18  \w    -98.00 -35.00   1.00    7.50    --  -70.50 178.00   0.00   63
 19  \w   -122.00 -72.00   1.00    7.50    --  -70.50 -77.00 -90.00   50
 20  \w    -71.00 -46.00   1.00    7.50    --  -70.50 -77.00 120.00   25
 21  \w   -177.00-150.00   1.00    7.50    --  -70.50 -77.00 120.00   27
 22  \w    -37.00 -12.00   1.00    7.50    --  -70.50 -77.00 120.00   25
 23  \w     14.00  39.00   1.00    7.50    --   71.47  77.00-180.00   25
 24  \w     14.00  47.00   1.00    7.50    --   71.47  77.00 -30.00   33
 25  \w     70.00 175.00   1.00    7.50    --   71.47  77.00 -30.00  105
 26  \w     54.00 116.00   1.00    7.50    --   71.47  77.00-180.00   62
 27  \w     44.00 149.00   1.00    7.50    --   71.47  63.00 -90.00  105
 28  \w    125.00 178.00   1.00    7.50    --   71.47 111.00  30.00   53
 29  \w     24.00 107.00   1.00    7.50    --   71.47-111.00-150.00   83
 30  \w     16.00 174.00   1.00    7.50    --   71.47  77.00   0.00  158
 31  \w     13.00 177.00   1.00    7.50    --   71.47  77.00  60.00  164
 32  \w     66.00 145.00   1.00    7.50    --   71.47  77.00  30.00   79
 33  \w     14.00  40.00   1.00    7.50    --   71.47  77.00 -60.00   26
 34  \w     50.00 145.00   1.00    7.50    --   71.47  77.00 -60.00   95
 35  \w     14.00  41.00   1.00    7.50    --   71.47  77.00  90.00   27
 36  \w    100.00 126.00   1.00    7.50    --   71.47 111.00-150.00   26
 37  \w     66.00  93.00   1.00    7.50    --   71.47  77.00 -90.00   27
 38  \w     16.00  42.00   1.00    7.50    --   71.47  77.00 -90.00   26
 39  \w     71.00 146.00   1.00    7.50    --   71.47 178.00-120.00   75
 40  \w     56.00 178.00   1.00    7.50    --   71.47  77.00  90.00  122
 41  \w     50.00 174.00   1.00    7.50    --   71.47  77.00 150.00  124
 42  \w     97.00 167.00   1.00    7.50    --   71.47  50.00 120.00   70
 43  \w     15.00  41.00   1.00    7.50    --   71.47  77.00 150.00   26
 44  \w    131.00 159.00   1.00    7.50    --   71.47 111.00-150.00   28
 45  \w    126.00 175.00   1.00    7.50    --   71.47 111.00 120.00   49
 46  \w     13.00  43.00   1.00    7.50    --   71.47  79.00-119.22   30
 47  \w     59.00 122.00   1.00    7.50    --   71.47  77.00-150.00   63
 48  \w    117.00 176.00   1.00    7.50    --   71.47  77.00-180.00   59
 49  \w     14.00  45.00   1.00    7.50    --   71.47  80.00 106.28   31
 50  \w     13.00  40.00   1.00    7.50    --   71.47  77.00-150.00   27
 51  \w     59.00  86.00   1.00   15.00    --  118.48  67.00  60.00   27
 52  \w     96.00 124.00   1.00   15.00    --  118.48  67.00 120.00   28
 53  \w     59.00  87.00   1.00   15.00    --  118.48  67.00 120.00   28
 54  \w     92.00 118.00   1.00   15.00    --  118.48-125.00 -60.00   26
 55  \w    139.00 178.00   1.00   15.00    --  118.48  99.00-150.00   39
 56  \w     62.00 103.00   1.00   15.00    --  118.48  67.00   0.00   41
 57  \w     43.00  72.00   1.00   15.00    --  118.48-125.00 -60.00   29
 58  \w    102.00 138.00   1.00   15.00    --  118.48  99.00-150.00   36
 59  \w     61.00 177.00   1.00   15.00    --  118.48  77.00   0.00  116
 60  \w    109.00 136.00   1.00   15.00    --  118.48  67.00  60.00   27
 61  \w     60.00 149.00   1.00   15.00    --  118.48  77.00-120.00   89
 62  \w      9.00 127.00   1.00   15.00    --  118.48 -77.00-180.00  118
 63  \w     37.00 118.00   1.00   15.00    --  118.48-125.00  90.00   81
 64  \w    124.00 149.00   1.00   15.00    --  118.48 178.00   0.00   25
 65  \w     57.00 112.00   1.00   15.00    --  118.48 178.00   0.00   55
 66  \w    151.00 178.00   1.00   15.00    --  118.48  77.00-180.00   27
 67  \w     60.00 174.00   1.00   15.00    --  118.48  77.00 -90.00  114
 68  \w     61.00 138.00   1.00   15.00    --  118.48  76.00 -47.37   77
 69  \w     60.00 143.00   1.00   15.00    --  118.48  77.00-180.00   83
 70  \w     60.00 172.00   1.00   15.00    --  118.48  77.00 -30.00  112
 71  \w     60.00 178.00   1.00   15.00    --  118.48  77.00  60.00  118
 72  \w     60.00 147.00   1.00   15.00    --  118.48  77.00-150.00   87
 73  \w     85.00 110.00   1.00   15.00    --  118.48 -99.00  30.00   25
 74  \w     70.00 128.00   1.00   15.00    --  118.48 178.00  90.00   58
 75  \w    132.00 178.00   1.00   15.00    --  118.48  77.00  90.00   46
 76  \w     50.00  77.00   1.00   15.00    --  118.48 -99.00  30.00   27
 77  \w     61.00 126.00   1.00   15.00    --  118.48  77.00  90.00   65
 78  \w     45.00 102.00   1.00   15.00    --  118.48 -99.00 -30.00   57
 79  \w    110.00 178.00   1.00   15.00    --  118.48 125.00-120.00   68
 80  \w      8.00  34.00   1.00   15.00    --  118.48 -99.00 -30.00   26
 81  \w    124.00 171.00   1.00   15.00    --  118.48  67.00-180.00   47
 82  \w     59.00 107.00   1.00   15.00    --  118.48  67.00-180.00   48
 83  \w     59.00  89.00   1.00   15.00    --  118.48  67.00  30.00   30
 84  \w    104.00 129.00   1.00   15.00    --  118.48  67.00-150.00   25
 85  \w     60.00  87.00   1.00   15.00    --  118.48  67.00-150.00   27
 86  \w     58.00 102.00   1.00   15.00    --  118.48 -99.00 -90.00   44
 87  \w     59.00 104.00   1.00   15.00    --  118.48  67.00 150.00   45
 88  \w     88.00 113.00   1.00   15.00    --  118.48  67.00  90.00   25
 89  \w     59.00  85.00   1.00   15.00    --  118.48  67.00  90.00   26
 90  \w     59.00  85.00   1.00   15.00    --  118.48  67.00-120.00   26
 91  \w     14.00  50.00   1.00   15.00    --  118.48 -67.00  90.00   36
 92  \w     66.00 101.00   1.00   15.00    --  118.48 -67.00  90.00   35
 93  \w    123.00 149.00   1.00   15.00    --  118.48 -67.00  90.00   26
 94  \w     59.00  85.00   1.00   15.00    --  118.48  67.00 -60.00   26
 95  \w     60.00 175.00   1.00   15.00    --  118.48  77.00 150.00  115
 96  \w     77.00 118.00   1.00   15.00    --  118.48-125.00-150.00   41
 97  \w     91.00 118.00   1.00   15.00    --  118.48  67.00 -90.00   27
 98  \w     59.00  85.00   1.00   15.00    --  118.48  67.00 -90.00   26
 99  \w    102.00 167.00   1.00   15.00    --  118.48  77.00 -60.00   65
100  \w     60.00 160.00   1.00   15.00    --  118.48  77.00 120.00  100
101  \w     60.00  98.00   1.00   15.00    --  118.48  77.00 -60.00   38
102  \w    109.00 134.00   1.00   15.00    --  118.48  67.00   0.00   25
103  \w     60.00 152.00   1.00   15.00    --  118.48  75.00  28.07   92
;
_diffrn_measurement_device 'four-circle diffractometer'
_diffrn_measurement_device_type 'SuperNova, Dual, Cu at home/near, Atlas'
_diffrn_measurement_method '\w scans'
_diffrn_orient_matrix_type 'CrysAlisPro convention (1999,Acta A55,543-557)'
_diffrn_orient_matrix_UB_11 -0.0131030115
_diffrn_orient_matrix_UB_12 -0.2034789927
_diffrn_orient_matrix_UB_13 -0.0396032163
_diffrn_orient_matrix_UB_21 -0.0289557454
_diffrn_orient_matrix_UB_22 0.0771150909
_diffrn_orient_matrix_UB_23 -0.1207023038
_diffrn_orient_matrix_UB_31 0.0322784022
_diffrn_orient_matrix_UB_32 -0.0134785643
_diffrn_orient_matrix_UB_33 -0.0926323569
_diffrn_radiation_monochromator mirror
_diffrn_radiation_probe x-ray
_diffrn_radiation_type CuK\a
_diffrn_radiation_wavelength 1.54184
_diffrn_reflns_av_R_equivalents 0.0327
_diffrn_reflns_av_unetI/netI 0.0253
_diffrn_reflns_Laue_measured_fraction_full 1.000
_diffrn_reflns_Laue_measured_fraction_max 0.999
_diffrn_reflns_limit_h_max 42
_diffrn_reflns_limit_h_min -41
_diffrn_reflns_limit_k_max 8
_diffrn_reflns_limit_k_min -8
_diffrn_reflns_limit_l_max 12
_diffrn_reflns_limit_l_min -12
_diffrn_reflns_number 14275
_diffrn_reflns_point_group_measured_fraction_full 0.979
_diffrn_reflns_point_group_measured_fraction_max 0.974
_diffrn_reflns_theta_full 67.684
_diffrn_reflns_theta_max 70.689
_diffrn_reflns_theta_min 2.598
_diffrn_source 'micro-focus sealed X-ray tube'
_diffrn_source_type 'SuperNova (Cu) X-ray Source'
_exptl_absorpt_coefficient_mu 0.649
_exptl_absorpt_correction_T_max 1.000
_exptl_absorpt_correction_T_min 0.516
_exptl_absorpt_correction_type gaussian
_exptl_absorpt_process_details
;
CrysAlisPro 1.171.39.43d (Rigaku Oxford Diffraction, 2018)
Numerical absorption correction based on gaussian integration over
            a multifaceted crystal model
Empirical absorption correction using spherical harmonics,
 implemented in SCALE3 ABSPACK scaling algorithm.
;
_exptl_crystal_colour 'clear colourless'
_exptl_crystal_colour_lustre clear
_exptl_crystal_colour_primary colourless
_exptl_crystal_density_diffrn 1.364
_exptl_crystal_description plate
_exptl_crystal_F_000 1024
_exptl_crystal_preparation Luminescent
_exptl_crystal_recrystallization_method 'Re-crystallisation from solvent: acetonitrile'
_exptl_crystal_size_max 0.34
_exptl_crystal_size_mid 0.299
_exptl_crystal_size_min 0.027
_refine_diff_density_max 0.300
_refine_diff_density_min -0.242
_refine_diff_density_rms 0.059
_refine_ls_abs_structure_details
;
 Flack x determined using 1846 quotients [(I+)-(I-)]/[(I+)+(I-)]
 (Parsons and Flack (2004), Acta Cryst. A60, s61).
;
_refine_ls_abs_structure_Flack 0.12(15)
_refine_ls_extinction_method none
_refine_ls_goodness_of_fit_ref 1.096
_refine_ls_hydrogen_treatment mixed
_refine_ls_matrix_type full
_refine_ls_number_parameters 352
_refine_ls_number_reflns 4310
_refine_ls_number_restraints 4
_refine_ls_restrained_S_all 1.095
_refine_ls_R_factor_all 0.0500
_refine_ls_R_factor_gt 0.0482
_refine_ls_shift/su_max 0.000
_refine_ls_shift/su_mean 0.000
_refine_ls_structure_factor_coef Fsqd
_refine_ls_weighting_details
;
 w=1/[\s^2^(Fo^2^)+(0.0907P)^2^+1.0862P]
 where P=(Fo^2^+2Fc^2^)/3
;
_refine_ls_weighting_scheme calc
_refine_ls_wR_factor_gt 0.1392
_refine_ls_wR_factor_ref 0.1413
_reflns_Friedel_coverage 0.950
_reflns_Friedel_fraction_full 0.958
_reflns_Friedel_fraction_max 0.950
_reflns_number_gt 4105
_reflns_number_total 4310
_reflns_threshold_expression 'I > 2\s(I)'
_cod_data_source_file c9ce01203f2.cif
_cod_data_source_block abscc
_cod_depositor_comments 'Adding full bibliography for 7233408--7233410.cif.'
_cod_original_cell_volume 2379.47(18)
_cod_database_code 7233410
_shelxl_version_number 2013-2
_chemical_oxdiff_formula 'C20 H14 O2'
_chemical_oxdiff_usercomment '100 K, colourless plate'
_shelx_space_group_comment
;
The symmetry employed for this shelxl refinement is uniquely defined
by the following loop, which should always be used as a source of
symmetry information in preference to the above space-group names.
They are only intended as comments.
;
_shelx_estimated_absorpt_t_max 0.983
_shelx_estimated_absorpt_t_min 0.810
_reflns_odcompleteness_completeness 99.84
_reflns_odcompleteness_iscentric 1
_reflns_odcompleteness_theta 68.13
_olex2_refinement_description
;
1. Twinned data refinement
 Scales: 0.472(4)
 0.528(4)
2. Fixed Uiso
 At 1.2 times of:
  All C(H) groups
 At 1.5 times of:
  All C(H,H,H) groups
3. Restrained distances
 C3A-H3A = C3B-H3B
 0.93 with sigma of 0.02
4.a Aromatic/amide H refined with riding coordinates:
 C4A(H4A), C6A(H6A), C7A(H7A), C8A(H8A), C10A(H10A), C11A(H11A), C13A(H13A),
 C14A(H14A), C4B(H4B), C6B(H6B), C7B(H7B), C8B(H8B), C10B(H10B), C11B(H11B),
 C13B(H13B), C14B(H14B)
4.b Idealised Me refined as rotating group:
 C18A(H18A,H18B,H18C), C18B(H18D,H18E,H18F)
;
_olex2_submission_special_instructions 'No special instructions were received'
_oxdiff_exptl_absorpt_empirical_details
;
Empirical correction (ABSPACK) includes:
- Absorption correction using spherical harmonics
- Frame scaling
;
_oxdiff_exptl_absorpt_empirical_full_max 3.406
_oxdiff_exptl_absorpt_empirical_full_min 0.603

loop_
_space_group_symop_operation_xyz
'x, y, z'
'x, -y, z+1/2'
'x+1/2, y+1/2, z'
'x+1/2, -y+1/2, z+1/2'

loop_
_atom_site_label
_atom_site_type_symbol
_atom_site_fract_x
_atom_site_fract_y
_atom_site_fract_z
_atom_site_U_iso_or_equiv
_atom_site_adp_type
_atom_site_occupancy
_atom_site_site_symmetry_order
_atom_site_calc_flag
_atom_site_refinement_flags_posn
O1A O 0.14616(10) 0.6837(5) 0.2325(3) 0.0290(7) Uani 1 1 d .
C1A C 0.21216(16) 0.5814(6) 0.2361(5) 0.0228(10) Uani 1 1 d .
C2A C 0.23187(12) 0.7159(6) 0.3265(4) 0.0202(8) Uani 1 1 d .
C3A C 0.21495(13) 0.8966(6) 0.3535(5) 0.0220(9) Uani 1 1 d D
H3A H 0.1878(9) 0.918(8) 0.325(6) 0.026 Uiso 1 1 d DR
C4A C 0.2348(2) 1.0224(8) 0.4416(7) 0.0237(15) Uani 1 1 d .
H4A H 0.2227 1.1356 0.4595 0.028 Uiso 1 1 calc R
C5A C 0.2741(3) 0.9850(7) 0.5079(8) 0.0226(14) Uani 1 1 d .
C6A C 0.29479(14) 1.1140(7) 0.6009(5) 0.0248(9) Uani 1 1 d .
H6A H 0.2830 1.2273 0.6202 0.030 Uiso 1 1 calc R
C7A C 0.33251(17) 1.0735(7) 0.6634(5) 0.0299(11) Uani 1 1 d .
H7A H 0.3457 1.1599 0.7245 0.036 Uiso 1 1 calc R
C8A C 0.35101(16) 0.9054(8) 0.6362(5) 0.0275(11) Uani 1 1 d .
H8A H 0.3764 0.8804 0.6784 0.033 Uiso 1 1 calc R
C9A C 0.33113(13) 0.7731(6) 0.5446(4) 0.0245(9) Uani 1 1 d .
C10A C 0.34926(13) 0.5965(7) 0.5150(5) 0.0263(10) Uani 1 1 d .
H10A H 0.3746 0.5687 0.5566 0.032 Uiso 1 1 calc R
C11A C 0.3296(2) 0.4709(9) 0.4269(7) 0.0233(12) Uani 1 1 d .
H11A H 0.3419 0.3584 0.4091 0.028 Uiso 1 1 calc R
C12A C 0.2903(2) 0.5057(6) 0.3600(8) 0.0222(16) Uani 1 1 d .
C13A C 0.26955(14) 0.3750(6) 0.2720(4) 0.0243(10) Uani 1 1 d .
H13A H 0.2813 0.2606 0.2551 0.029 Uiso 1 1 calc R
C14A C 0.23162(15) 0.4127(6) 0.2092(5) 0.0249(10) Uani 1 1 d .
H14A H 0.2188 0.3251 0.1482 0.030 Uiso 1 1 calc R
C15A C 0.27114(13) 0.6781(6) 0.3891(4) 0.0203(8) Uani 1 1 d .
C16A C 0.29238(13) 0.8120(6) 0.4802(4) 0.0208(9) Uani 1 1 d .
C17A C 0.17016(14) 0.6057(6) 0.1708(5) 0.0228(9) Uani 1 1 d .
C18A C 0.1580(2) 0.5374(9) 0.0270(7) 0.0303(12) Uani 1 1 d .
H18A H 0.1298 0.5385 0.0064 0.045 Uiso 1 1 calc GR
H18B H 0.1675 0.4108 0.0182 0.045 Uiso 1 1 calc GR
H18C H 0.1689 0.6192 -0.0352 0.045 Uiso 1 1 calc GR
O1B O 0.13607(10) 0.1849(4) 0.2274(4) 0.0281(7) Uani 1 1 d .
C1B C 0.07009(15) 0.0827(6) 0.1616(5) 0.0221(9) Uani 1 1 d .
C2B C 0.04963(13) 0.2196(6) 0.2305(4) 0.0209(8) Uani 1 1 d .
C3B C 0.06723(13) 0.3984(6) 0.2775(5) 0.0222(9) Uani 1 1 d D
H3B H 0.0929(9) 0.428(8) 0.262(6) 0.027 Uiso 1 1 d DR
C4B C 0.0466(2) 0.5254(8) 0.3429(7) 0.0232(14) Uani 1 1 d .
H4B H 0.0584 0.6398 0.3715 0.028 Uiso 1 1 calc R
C5B C 0.0078(2) 0.4890(6) 0.3689(8) 0.0232(15) Uani 1 1 d .
C6B C -0.01331(15) 0.6183(7) 0.4368(5) 0.0272(10) Uani 1 1 d .
H6B H -0.0017 0.7323 0.4670 0.033 Uiso 1 1 calc R
C7B C -0.05154(17) 0.5790(8) 0.4600(5) 0.0296(11) Uani 1 1 d .
H7B H -0.0649 0.6646 0.5078 0.035 Uiso 1 1 calc R
C8B C -0.06964(15) 0.4107(7) 0.4111(5) 0.0272(10) Uani 1 1 d .
H8B H -0.0954 0.3868 0.4250 0.033 Uiso 1 1 calc R
C9B C -0.04995(13) 0.2776(6) 0.3419(5) 0.0249(9) Uani 1 1 d .
C10B C -0.06789(14) 0.1019(7) 0.2918(5) 0.0262(10) Uani 1 1 d .
H10B H -0.0937 0.0762 0.3043 0.031 Uiso 1 1 calc R
C11B C -0.0479(2) -0.0261(9) 0.2272(7) 0.0277(14) Uani 1 1 d .
H11B H -0.0601 -0.1389 0.1965 0.033 Uiso 1 1 calc R
C12B C -0.0081(3) 0.0096(6) 0.2053(9) 0.0237(16) Uani 1 1 d .
C13B C 0.01243(13) -0.1208(6) 0.1362(5) 0.0245(9) Uani 1 1 d .
H13B H 0.0003 -0.2335 0.1052 0.029 Uiso 1 1 calc R
C14B C 0.05045(17) -0.0845(7) 0.1132(5) 0.0259(11) Uani 1 1 d .
H14B H 0.0633 -0.1719 0.0651 0.031 Uiso 1 1 calc R
C15B C 0.01063(13) 0.1824(6) 0.2515(4) 0.0213(9) Uani 1 1 d .
C16B C -0.01092(13) 0.3167(7) 0.3200(5) 0.0214(9) Uani 1 1 d .
C17B C 0.11208(14) 0.1067(6) 0.1410(5) 0.0241(9) Uani 1 1 d .
C18B C 0.1241(2) 0.0367(9) 0.0106(6) 0.0284(12) Uani 1 1 d .
H18D H 0.1133 0.1178 -0.0631 0.043 Uiso 1 1 calc GR
H18E H 0.1145 -0.0898 -0.0069 0.043 Uiso 1 1 calc GR
H18F H 0.1523 0.0372 0.0180 0.043 Uiso 1 1 calc GR

loop_
_atom_site_aniso_label
_atom_site_aniso_U_11
_atom_site_aniso_U_22
_atom_site_aniso_U_33
_atom_site_aniso_U_23
_atom_site_aniso_U_13
_atom_site_aniso_U_12
O1A 0.0310(17) 0.0306(17) 0.0256(16) -0.0011(12) 0.0049(13) 0.0007(14)
C1A 0.039(3) 0.019(2) 0.012(2) -0.0002(16) 0.0077(19) 0.000(2)
C2A 0.023(2) 0.021(2) 0.018(2) 0.0008(18) 0.0078(17) -0.0026(16)
C3A 0.027(2) 0.022(2) 0.018(2) 0.0020(17) 0.0064(18) 0.0008(16)
C4A 0.027(3) 0.016(2) 0.030(3) -0.0014(19) 0.010(3) 0.002(2)
C5A 0.038(3) 0.018(3) 0.012(3) 0.0012(16) 0.006(3) -0.0025(18)
C6A 0.036(2) 0.018(2) 0.022(2) -0.0020(17) 0.0089(19) -0.0037(19)
C7A 0.038(3) 0.029(3) 0.023(2) -0.006(2) 0.006(2) -0.012(2)
C8A 0.029(2) 0.034(3) 0.020(2) 0.0001(18) 0.005(2) -0.002(2)
C9A 0.028(2) 0.025(2) 0.021(2) 0.0024(18) 0.0055(18) -0.0049(17)
C10A 0.023(2) 0.029(2) 0.026(2) 0.0020(18) 0.0027(19) 0.0029(18)
C11A 0.027(3) 0.020(2) 0.024(3) 0.002(2) 0.007(2) 0.004(2)
C12A 0.021(3) 0.020(3) 0.027(4) 0.0024(16) 0.011(3) 0.0009(15)
C13A 0.038(3) 0.017(2) 0.019(2) 0.0004(18) 0.010(2) 0.0027(18)
C14A 0.030(2) 0.021(3) 0.025(2) -0.0034(18) 0.005(2) -0.0003(19)
C15A 0.029(2) 0.017(2) 0.0159(19) 0.0020(16) 0.0074(17) -0.0006(17)
C16A 0.029(2) 0.018(2) 0.017(2) 0.0024(16) 0.0078(17) -0.0006(18)
C17A 0.033(2) 0.0122(17) 0.024(2) -0.0002(15) 0.0059(18) -0.0001(15)
C18A 0.037(3) 0.023(2) 0.029(3) 0.002(2) -0.001(2) -0.004(3)
O1B 0.0297(17) 0.0257(16) 0.0289(16) 0.0010(12) 0.0043(14) 0.0001(14)
C1B 0.025(2) 0.022(2) 0.020(2) 0.0009(18) 0.0041(19) 0.0025(18)
C2B 0.032(2) 0.017(2) 0.0135(19) 0.0013(17) 0.0037(17) 0.0004(16)
C3B 0.028(2) 0.017(2) 0.022(2) -0.0015(16) 0.0042(19) -0.0023(16)
C4B 0.034(3) 0.015(2) 0.020(3) -0.0011(19) 0.000(2) -0.003(2)
C5B 0.023(3) 0.022(3) 0.023(3) -0.0006(17) -0.001(3) 0.0023(16)
C6B 0.034(2) 0.023(2) 0.024(2) -0.0012(19) 0.0005(19) 0.0019(18)
C7B 0.041(3) 0.032(3) 0.017(2) -0.0028(19) 0.006(2) 0.007(2)
C8B 0.029(2) 0.032(3) 0.022(2) 0.0027(19) 0.006(2) 0.002(2)
C9B 0.029(2) 0.027(2) 0.018(2) 0.0027(18) 0.0009(18) 0.0012(18)
C10B 0.029(2) 0.027(2) 0.023(2) 0.0051(18) 0.0042(19) -0.0045(19)
C11B 0.028(3) 0.026(3) 0.029(3) 0.003(2) 0.000(2) -0.001(2)
C12B 0.035(4) 0.019(3) 0.016(3) 0.0041(16) 0.005(3) -0.0008(17)
C13B 0.028(2) 0.019(2) 0.026(2) -0.0022(18) 0.0024(19) -0.0021(17)
C14B 0.041(3) 0.024(3) 0.013(2) 0.0012(18) 0.0050(19) 0.004(2)
C15B 0.024(2) 0.023(2) 0.016(2) 0.0019(17) -0.0002(16) -0.0011(17)
C16B 0.025(2) 0.022(2) 0.0161(19) 0.0018(16) 0.0011(16) 0.0011(16)
C17B 0.034(2) 0.0161(18) 0.022(2) 0.0039(16) 0.0032(18) 0.0000(16)
C18B 0.032(3) 0.029(2) 0.025(3) 0.001(3) 0.009(2) 0.001(3)

loop_
_atom_type_symbol
_atom_type_description
_atom_type_scat_dispersion_real
_atom_type_scat_dispersion_imag
_atom_type_scat_source
C C 0.0181 0.0091 'International Tables Vol C Tables 4.2.6.8 and 6.1.1.4'
H H 0.0000 0.0000 'International Tables Vol C Tables 4.2.6.8 and 6.1.1.4'
O O 0.0492 0.0322 'International Tables Vol C Tables 4.2.6.8 and 6.1.1.4'

loop_
_exptl_crystal_face_index_h
_exptl_crystal_face_index_k
_exptl_crystal_face_index_l
_exptl_crystal_face_perp_dist
-1 0 0 0.0097
-4 -4 -3 0.1523
3 -3 -4 0.1658
-3 3 4 0.1327
21 -2 -1 0.0884
-8 -1 6 0.1660
15 -2 3 0.1205
-4 -3 5 0.1652
1 0 0 0.0167
-16 3 -2 0.0615
-9 3 -4 0.1298
11 -2 4 0.1296

loop_
_geom_angle_atom_site_label_1
_geom_angle_atom_site_label_2
_geom_angle_atom_site_label_3
_geom_angle
C2A C1A C14A 119.5(5)
C2A C1A C17A 122.7(4)
C14A C1A C17A 117.8(4)
C1A C2A C3A 123.0(4)
C1A C2A C15A 119.2(4)
C15A C2A C3A 117.7(4)
C2A C3A H3A 120(4)
C4A C3A C2A 121.3(5)
C4A C3A H3A 118(4)
C3A C4A H4A 119.2
C3A C4A C5A 121.7(5)
C5A C4A H4A 119.2
C6A C5A C4A 122.0(5)
C6A C5A C16A 119.1(7)
C16A C5A C4A 118.9(6)
C5A C6A H6A 119.7
C7A C6A C5A 120.7(5)
C7A C6A H6A 119.7
C6A C7A H7A 119.5
C6A C7A C8A 120.9(4)
C8A C7A H7A 119.5
C7A C8A H8A 120.1
C7A C8A C9A 119.9(5)
C9A C8A H8A 120.1
C8A C9A C10A 121.4(4)
C8A C9A C16A 119.8(4)
C16A C9A C10A 118.8(4)
C9A C10A H10A 119.8
C11A C10A C9A 120.5(5)
C11A C10A H10A 119.8
C10A C11A H11A 118.9
C10A C11A C12A 122.3(5)
C12A C11A H11A 118.9
C13A C12A C11A 122.5(5)
C13A C12A C15A 118.7(6)
C15A C12A C11A 118.7(6)
C12A C13A H13A 119.5
C14A C13A C12A 121.1(5)
C14A C13A H13A 119.5
C1A C14A H14A 119.4
C13A C14A C1A 121.2(4)
C13A C14A H14A 119.4
C2A C15A C12A 120.3(5)
C2A C15A C16A 121.0(4)
C16A C15A C12A 118.7(5)
C5A C16A C15A 119.4(5)
C9A C16A C5A 119.6(5)
C9A C16A C15A 121.0(4)
O1A C17A C1A 120.6(4)
O1A C17A C18A 120.1(5)
C18A C17A C1A 119.3(5)
C17A C18A H18A 109.5
C17A C18A H18B 109.5
C17A C18A H18C 109.5
H18A C18A H18B 109.5
H18A C18A H18C 109.5
H18B C18A H18C 109.5
C2B C1B C17B 122.7(4)
C14B C1B C2B 119.1(4)
C14B C1B C17B 118.2(4)
C1B C2B C3B 122.3(4)
C15B C2B C1B 119.3(4)
C15B C2B C3B 118.5(4)
C2B C3B H3B 120(4)
C4B C3B C2B 120.4(5)
C4B C3B H3B 120(4)
C3B C4B H4B 118.9
C3B C4B C5B 122.2(6)
C5B C4B H4B 118.9
C4B C5B C16B 118.8(6)
C6B C5B C4B 122.4(5)
C6B C5B C16B 118.8(7)
C5B C6B H6B 119.5
C7B C6B C5B 121.0(5)
C7B C6B H6B 119.5
C6B C7B H7B 120.1
C6B C7B C8B 119.7(5)
C8B C7B H7B 120.1
C7B C8B H8B 119.3
C9B C8B C7B 121.4(5)
C9B C8B H8B 119.3
C8B C9B C10B 122.4(4)
C8B C9B C16B 118.7(4)
C16B C9B C10B 118.9(4)
C9B C10B H10B 119.4
C11B C10B C9B 121.2(5)
C11B C10B H10B 119.4
C10B C11B H11B 119.6
C10B C11B C12B 120.9(6)
C12B C11B H11B 119.6
C13B C12B C11B 121.0(6)
C13B C12B C15B 119.1(7)
C15B C12B C11B 119.8(6)
C12B C13B H13B 119.6
C14B C13B C12B 120.9(5)
C14B C13B H13B 119.6
C1B C14B H14B 119.4
C13B C14B C1B 121.1(4)
C13B C14B H14B 119.4
C2B C15B C12B 120.4(5)
C2B C15B C16B 120.9(4)
C12B C15B C16B 118.7(5)
C5B C16B C15B 119.1(5)
C9B C16B C5B 120.3(5)
C9B C16B C15B 120.6(4)
O1B C17B C1B 121.2(4)
O1B C17B C18B 120.6(5)
C18B C17B C1B 118.2(4)
C17B C18B H18D 109.5
C17B C18B H18E 109.5
C17B C18B H18F 109.5
H18D C18B H18E 109.5
H18D C18B H18F 109.5
H18E C18B H18F 109.5

loop_
_geom_bond_atom_site_label_1
_geom_bond_atom_site_label_2
_geom_bond_distance
O1A C17A 1.226(6)
C1A C2A 1.410(6)
C1A C14A 1.411(7)
C1A C17A 1.504(7)
C2A C3A 1.444(6)
C2A C15A 1.427(6)
C3A H3A 0.95(3)
C3A C4A 1.358(8)
C4A H4A 0.9300
C4A C5A 1.438(11)
C5A C6A 1.413(8)
C5A C16A 1.419(7)
C6A H6A 0.9300
C6A C7A 1.384(7)
C7A H7A 0.9300
C7A C8A 1.392(8)
C8A H8A 0.9300
C8A C9A 1.409(7)
C9A C10A 1.443(7)
C9A C16A 1.418(6)
C10A H10A 0.9300
C10A C11A 1.355(9)
C11A H11A 0.9300
C11A C12A 1.437(10)
C12A C13A 1.393(8)
C12A C15A 1.434(7)
C13A H13A 0.9300
C13A C14A 1.387(7)
C14A H14A 0.9300
C15A C16A 1.433(6)
C17A C18A 1.504(8)
C18A H18A 0.9600
C18A H18B 0.9600
C18A H18C 0.9600
O1B C17B 1.231(6)
C1B C2B 1.426(6)
C1B C14B 1.410(7)
C1B C17B 1.496(7)
C2B C3B 1.448(6)
C2B C15B 1.410(6)
C3B H3B 0.94(3)
C3B C4B 1.363(8)
C4B H4B 0.9300
C4B C5B 1.420(10)
C5B C6B 1.397(9)
C5B C16B 1.429(7)
C6B H6B 0.9300
C6B C7B 1.394(8)
C7B H7B 0.9300
C7B C8B 1.396(8)
C8B H8B 0.9300
C8B C9B 1.395(7)
C9B C10B 1.442(6)
C9B C16B 1.416(6)
C10B H10B 0.9300
C10B C11B 1.351(9)
C11B H11B 0.9300
C11B C12B 1.439(10)
C12B C13B 1.397(8)
C12B C15B 1.424(8)
C13B H13B 0.9300
C13B C14B 1.382(7)
C14B H14B 0.9300
C15B C16B 1.433(6)
C17B C18B 1.495(8)
C18B H18D 0.9600
C18B H18E 0.9600
C18B H18F 0.9600

loop_
_exptl_oxdiff_crystal_face_indexfrac_h
_exptl_oxdiff_crystal_face_indexfrac_k
_exptl_oxdiff_crystal_face_indexfrac_l
_exptl_oxdiff_crystal_face_x
_exptl_oxdiff_crystal_face_y
_exptl_oxdiff_crystal_face_z
-1.0002 -0.0002 -0.0003 0.0132 0.0290 -0.0323
-3.9969 -3.9998 -2.9996 0.9850 0.1693 0.2028
3.0055 -2.9984 -3.9979 0.7291 0.1643 0.5078
-3.0055 2.9984 3.9979 -0.7291 -0.1643 -0.5078
21.0066 -1.9958 -0.9931 0.1702 -0.6423 0.7969
-8.0076 -1.0025 5.9981 0.0714 -0.5694 -0.8006
15.0012 -1.9976 3.0052 0.0909 -0.9512 0.2328
-4.0051 -3.0013 5.0001 0.4652 -0.7190 -0.5520
1.0009 0.0004 -0.0000 -0.0132 -0.0289 0.0323
-16.0027 2.9972 -2.0059 -0.3207 0.9366 -0.3711
-8.9990 2.9988 -4.0039 -0.3337 0.9751 0.0400
10.9992 -1.9985 4.0041 0.1040 -0.9559 0.0111

loop_
_twin_individual_id
_twin_individual_mass_fraction_refined
1 0.472(4)
2 0.528(4)
